data_7006572
loop_
_publ_author_name
'Christensen, Aase'
'Mayer, Christoph'
'Jensen, Frank'
'Bond, Andrew D.'
'McKenzie, Christine J.'

_publ_section_title
;
 Controlled formation and topologies of thiophenolate-based
 macrocycles: rings, cylinders and bowls.
;
_journal_issue 1
_journal_name_full 'Dalton transactions (Cambridge, England : 2003)'
_journal_page_first 108
_journal_page_last 120
_journal_paper_doi 10.1039/b512068c
_journal_year 2006
_chemical_formula_moiety
;
C30 H38 N4 Ni2 S2 2+, 2(Cl O4 1-), 2(C2 H3 N)
;
_chemical_formula_sum 'C34 H44 Cl2 N6 Ni2 O8 S2'
_chemical_formula_weight 917.19
_space_group_IT_number 15
_symmetry_cell_setting monoclinic
_symmetry_space_group_name_Hall '-I 2ya'
_symmetry_space_group_name_H-M 'I 1 2/a 1'
_atom_sites_solution_hydrogens geom
_atom_sites_solution_primary direct
_atom_sites_solution_secondary difmap
_cell_angle_alpha 90.00
_cell_angle_beta 104.445(2)
_cell_angle_gamma 90.00
_cell_formula_units_Z 4
_cell_length_a 16.3627(9)
_cell_length_b 11.4598(6)
_cell_length_c 21.3431(14)
_cell_measurement_reflns_used 4432
_cell_measurement_temperature 180(2)
_cell_measurement_theta_max 25.69
_cell_measurement_theta_min 2.82
_cell_volume 3875.6(4)
_computing_cell_refinement 'SAINT v.7.06a (Bruker, 2003)'
_computing_data_collection 'APEX2 v.1.0-8 (Bruker-Nonius, 2003)'
_computing_data_reduction 'SAINT v.7.06a (Bruker, 2003)'
_computing_molecular_graphics 'SHELXTL v.6.10 (Sheldrick, 2000)'
_computing_publication_material 'SHELXTL v.6.10 (Sheldrick, 2000)'
_computing_structure_refinement 'SHELXTL v.6.10 (Sheldrick, 2000)'
_computing_structure_solution 'SHELXTL v.6.10 (Sheldrick, 2000)'
_diffrn_ambient_temperature 180(2)
_diffrn_measured_fraction_theta_full 0.997
_diffrn_measured_fraction_theta_max 0.997
_diffrn_measurement_device_type 'Bruker-Nonius X8APEX-II CCD'
_diffrn_measurement_method 'thin-slice \w and \f scans'
_diffrn_radiation_monochromator graphite
_diffrn_radiation_source 'fine-focus sealed tube'
_diffrn_radiation_type MoK\a
_diffrn_radiation_wavelength 0.71073
_diffrn_reflns_av_R_equivalents 0.0483
_diffrn_reflns_av_sigmaI/netI 0.0583
_diffrn_reflns_limit_h_max 21
_diffrn_reflns_limit_h_min -21
_diffrn_reflns_limit_k_max 15
_diffrn_reflns_limit_k_min -14
_diffrn_reflns_limit_l_max 28
_diffrn_reflns_limit_l_min -16
_diffrn_reflns_number 22150
_diffrn_reflns_theta_full 28.54
_diffrn_reflns_theta_max 28.54
_diffrn_reflns_theta_min 3.56
_diffrn_standards_number 0
_exptl_absorpt_coefficient_mu 1.275
_exptl_absorpt_correction_T_max 0.951
_exptl_absorpt_correction_T_min 0.860
_exptl_absorpt_correction_type multi-scan
_exptl_absorpt_process_details 'SADABS v.2.10 (Sheldrick, 2003)'
_exptl_crystal_colour brown
_exptl_crystal_density_diffrn 1.572
_exptl_crystal_density_method 'not measured'
_exptl_crystal_description block
_exptl_crystal_F_000 1904
_exptl_crystal_size_max 0.10
_exptl_crystal_size_mid 0.08
_exptl_crystal_size_min 0.04
_refine_diff_density_max 0.621
_refine_diff_density_min -0.366
_refine_diff_density_rms 0.079
_refine_ls_extinction_method none
_refine_ls_goodness_of_fit_ref 1.023
_refine_ls_hydrogen_treatment constr
_refine_ls_matrix_type full
_refine_ls_number_parameters 248
_refine_ls_number_reflns 4928
_refine_ls_number_restraints 0
_refine_ls_restrained_S_all 1.023
_refine_ls_R_factor_all 0.0670
_refine_ls_R_factor_gt 0.0380
_refine_ls_shift/su_max 0.001
_refine_ls_shift/su_mean 0.000
_refine_ls_structure_factor_coef Fsqd
_refine_ls_weighting_details 'calc w=1/[\s^2^(Fo^2^)+(0.0480P)^2^+0.0000P] where P=(Fo^2^+2Fc^2^)/3'
_refine_ls_weighting_scheme calc
_refine_ls_wR_factor_gt 0.0876
_refine_ls_wR_factor_ref 0.0960
_reflns_number_gt 3365
_reflns_number_total 4928
_reflns_threshold_expression I>2\s(I)
_cod_data_source_file b512068c.txt
_cod_data_source_block 1
_cod_original_sg_symbol_H-M 'I 2/a'
_cod_database_code 7006572

loop_
_symmetry_equiv_pos_as_xyz
'x, y, z'
'-x+1/2, y, -z'
'x+1/2, y+1/2, z+1/2'
'-x+1, y+1/2, -z+1/2'
'-x, -y, -z'
'x-1/2, -y, z'
'-x+1/2, -y+1/2, -z+1/2'
'x, -y+1/2, z+1/2'

loop_
_atom_site_label
_atom_site_type_symbol
_atom_site_fract_x
_atom_site_fract_y
_atom_site_fract_z
_atom_site_U_iso_or_equiv
_atom_site_adp_type
_atom_site_occupancy
_atom_site_symmetry_multiplicity
_atom_site_calc_flag
_atom_site_refinement_flags
_atom_site_disorder_assembly
_atom_site_disorder_group
Ni1 Ni 0.248162(18) 0.01908(3) 0.074042(12) 0.02114(10) Uani 1 1 d . . .
S1 S 0.33668(4) -0.02500(5) 0.01764(2) 0.02143(14) Uani 1 1 d . . .
N1 N 0.33799(12) 0.04649(17) 0.14992(8) 0.0239(4) Uani 1 1 d . . .
N2 N 0.15647(12) 0.05475(17) 0.11297(8) 0.0240(4) Uani 1 1 d . . .
C1 C 0.40988(14) 0.0904(2) 0.03333(10) 0.0225(5) Uani 1 1 d . . .
C2 C 0.44171(14) 0.1374(2) -0.01615(10) 0.0230(5) Uani 1 1 d . . .
C3 C 0.50719(14) 0.2185(2) -0.00113(10) 0.0259(5) Uani 1 1 d . . .
H3A H 0.5285 0.2496 -0.0352 0.031 Uiso 1 1 calc R . .
C4 C 0.54245(14) 0.2557(2) 0.06193(10) 0.0249(5) Uani 1 1 d . . .
C5 C 0.50881(14) 0.2087(2) 0.11030(10) 0.0267(5) Uani 1 1 d . . .
H5A H 0.5318 0.2320 0.1539 0.032 Uiso 1 1 calc R . .
C6 C 0.44249(14) 0.1286(2) 0.09691(10) 0.0240(5) Uani 1 1 d . . .
C7 C 0.41143(15) 0.0869(2) 0.15180(10) 0.0265(5) Uani 1 1 d . . .
H7A H 0.4500 0.0903 0.1932 0.032 Uiso 1 1 calc R . .
C8 C 0.32387(16) 0.0090(2) 0.21274(10) 0.0304(6) Uani 1 1 d . . .
H8A H 0.3739 0.0290 0.2479 0.036 Uiso 1 1 calc R . .
H8B H 0.3164 -0.0768 0.2126 0.036 Uiso 1 1 calc R . .
C9 C 0.24652(16) 0.0676(2) 0.22519(10) 0.0329(6) Uani 1 1 d . . .
H9A H 0.2457 0.0546 0.2709 0.040 Uiso 1 1 calc R . .
H9B H 0.2508 0.1528 0.2188 0.040 Uiso 1 1 calc R . .
C10 C 0.16454(16) 0.0242(2) 0.18210(10) 0.0303(6) Uani 1 1 d . . .
H10A H 0.1615 -0.0616 0.1863 0.036 Uiso 1 1 calc R . .
H10B H 0.1168 0.0588 0.1964 0.036 Uiso 1 1 calc R . .
C12 C 0.61441(15) 0.3453(2) 0.07920(11) 0.0309(6) Uani 1 1 d . . .
C13 C 0.58260(18) 0.4552(2) 0.10648(14) 0.0453(7) Uani 1 1 d . . .
H13A H 0.5346 0.4876 0.0742 0.068 Uiso 1 1 calc R . .
H13B H 0.6280 0.5131 0.1170 0.068 Uiso 1 1 calc R . .
H13C H 0.5649 0.4351 0.1457 0.068 Uiso 1 1 calc R . .
C14 C 0.64531(19) 0.3796(3) 0.01998(13) 0.0487(8) Uani 1 1 d . . .
H14A H 0.6669 0.3103 0.0025 0.073 Uiso 1 1 calc R . .
H14B H 0.6905 0.4376 0.0324 0.073 Uiso 1 1 calc R . .
H14C H 0.5984 0.4129 -0.0130 0.073 Uiso 1 1 calc R . .
C15 C 0.68813(17) 0.2948(3) 0.13010(14) 0.0500(8) Uani 1 1 d . . .
H15A H 0.7079 0.2233 0.1134 0.075 Uiso 1 1 calc R . .
H15B H 0.6698 0.2768 0.1694 0.075 Uiso 1 1 calc R . .
H15C H 0.7342 0.3518 0.1403 0.075 Uiso 1 1 calc R . .
C11 C 0.08688(14) 0.1034(2) 0.08435(9) 0.0243(5) Uani 1 1 d . . .
H11A H 0.0490 0.1196 0.1105 0.029 Uiso 1 1 calc R . .
Cl1 Cl 0.54512(4) 0.23817(6) 0.30628(3) 0.03488(17) Uani 1 1 d . . .
O1A O 0.59643(15) 0.1774(2) 0.27313(9) 0.0791(8) Uani 1 1 d . . .
O1B O 0.59402(14) 0.2846(2) 0.36552(8) 0.0629(6) Uani 1 1 d . . .
O1C O 0.50625(17) 0.3306(2) 0.26596(11) 0.0809(8) Uani 1 1 d . . .
O1D O 0.4835(2) 0.1646(3) 0.31911(14) 0.1176(12) Uani 1 1 d . . .
N100 N 0.2639(3) 0.2067(4) 0.4189(3) 0.145(2) Uani 1 1 d . . .
C100 C 0.2086(2) 0.1481(3) 0.39840(19) 0.0660(10) Uani 1 1 d . . .
C101 C 0.1383(2) 0.0759(3) 0.37286(18) 0.0648(9) Uani 1 1 d . . .
H10C H 0.1035 0.0701 0.4040 0.097 Uiso 1 1 calc R . .
H10D H 0.1579 -0.0021 0.3645 0.097 Uiso 1 1 calc R . .
H10E H 0.1048 0.1094 0.3323 0.097 Uiso 1 1 calc R . .

loop_
_atom_site_aniso_label
_atom_site_aniso_U_11
_atom_site_aniso_U_22
_atom_site_aniso_U_33
_atom_site_aniso_U_23
_atom_site_aniso_U_13
_atom_site_aniso_U_12
Ni1 0.02095(18) 0.02669(18) 0.01625(13) 0.00083(11) 0.00552(11) 0.00093(13)
S1 0.0213(3) 0.0242(3) 0.0191(2) 0.0001(2) 0.0057(2) 0.0011(2)
N1 0.0248(11) 0.0286(12) 0.0180(8) 0.0011(7) 0.0047(8) 0.0023(9)
N2 0.0238(11) 0.0296(12) 0.0197(8) 0.0023(8) 0.0075(8) -0.0006(9)
C1 0.0172(12) 0.0255(13) 0.0243(10) -0.0002(9) 0.0044(9) 0.0040(10)
C2 0.0201(12) 0.0276(13) 0.0225(10) -0.0007(9) 0.0077(9) 0.0033(10)
C3 0.0230(13) 0.0294(15) 0.0271(10) 0.0009(9) 0.0096(10) 0.0020(11)
C4 0.0202(13) 0.0275(14) 0.0278(10) -0.0021(9) 0.0073(9) 0.0019(10)
C5 0.0212(13) 0.0349(15) 0.0231(10) -0.0028(10) 0.0038(9) 0.0033(11)
C6 0.0183(12) 0.0291(13) 0.0242(10) 0.0004(9) 0.0046(9) 0.0040(10)
C7 0.0263(14) 0.0317(14) 0.0200(9) -0.0008(9) 0.0029(9) 0.0037(11)
C8 0.0281(14) 0.0453(16) 0.0183(10) 0.0074(10) 0.0069(9) -0.0021(12)
C9 0.0387(16) 0.0433(16) 0.0186(10) 0.0007(10) 0.0105(10) 0.0027(13)
C10 0.0302(14) 0.0436(15) 0.0202(10) 0.0069(10) 0.0125(10) 0.0059(12)
C12 0.0261(14) 0.0365(16) 0.0304(11) -0.0055(10) 0.0074(10) -0.0068(12)
C13 0.0425(18) 0.0406(18) 0.0533(16) -0.0130(13) 0.0127(14) -0.0076(14)
C14 0.0470(18) 0.059(2) 0.0448(15) -0.0120(14) 0.0198(14) -0.0234(16)
C15 0.0311(17) 0.050(2) 0.0623(18) 0.0009(15) -0.0009(14) -0.0101(14)
C11 0.0234(13) 0.0301(14) 0.0218(10) 0.0001(9) 0.0102(9) 0.0004(11)
Cl1 0.0428(4) 0.0361(4) 0.0267(3) -0.0058(2) 0.0104(3) -0.0050(3)
O1A 0.0857(18) 0.109(2) 0.0375(11) -0.0209(12) 0.0065(11) 0.0507(16)
O1B 0.0696(15) 0.0876(17) 0.0317(10) -0.0232(10) 0.0133(10) -0.0198(13)
O1C 0.0950(19) 0.0749(18) 0.0683(15) 0.0158(13) 0.0118(14) 0.0381(15)
O1D 0.149(3) 0.117(2) 0.101(2) -0.0279(18) 0.057(2) -0.099(2)
N100 0.079(3) 0.073(3) 0.249(6) 0.052(3) -0.022(3) -0.018(2)
C100 0.051(2) 0.047(2) 0.099(3) 0.0260(19) 0.017(2) 0.0112(19)
C101 0.048(2) 0.064(2) 0.084(2) 0.0083(19) 0.0202(18) 0.0115(19)

loop_
_atom_type_symbol
_atom_type_description
_atom_type_scat_dispersion_real
_atom_type_scat_dispersion_imag
_atom_type_scat_source
C C 0.0033 0.0016 'International Tables Vol C Tables 4.2.6.8 and 6.1.1.4'
H H 0.0000 0.0000 'International Tables Vol C Tables 4.2.6.8 and 6.1.1.4'
N N 0.0061 0.0033 'International Tables Vol C Tables 4.2.6.8 and 6.1.1.4'
O O 0.0106 0.0060 'International Tables Vol C Tables 4.2.6.8 and 6.1.1.4'
S S 0.1246 0.1234 'International Tables Vol C Tables 4.2.6.8 and 6.1.1.4'
Ni Ni 0.3393 1.1124 'International Tables Vol C Tables 4.2.6.8 and 6.1.1.4'
Cl Cl 0.1484 0.1585 'International Tables Vol C Tables 4.2.6.8 and 6.1.1.4'

loop_
_geom_angle_atom_site_label_1
_geom_angle_atom_site_label_2
_geom_angle_atom_site_label_3
_geom_angle
_geom_angle_site_symmetry_1
_geom_angle_site_symmetry_3
_geom_angle_publ_flag
N1 Ni1 N2 96.65(8) . . ?
N1 Ni1 S1 170.45(6) . 2 ?
N2 Ni1 S1 92.67(6) . 2 ?
N1 Ni1 S1 91.70(6) . . ?
N2 Ni1 S1 171.65(6) . . ?
S1 Ni1 S1 79.00(3) 2 . ?
C1 S1 Ni1 104.49(7) . 2 ?
C1 S1 Ni1 103.73(7) . . ?
Ni1 S1 Ni1 94.67(3) 2 . ?
C7 N1 C8 115.75(18) . . ?
C7 N1 Ni1 126.92(15) . . ?
C8 N1 Ni1 117.16(15) . . ?
C11 N2 C10 115.09(19) . . ?
C11 N2 Ni1 125.58(15) . . ?
C10 N2 Ni1 119.33(15) . . ?
C2 C1 C6 119.3(2) . . ?
C2 C1 S1 120.68(16) . . ?
C6 C1 S1 119.78(17) . . ?
C3 C2 C1 119.55(19) . . ?
C3 C2 C11 116.23(19) . 2 ?
C1 C2 C11 124.2(2) . 2 ?
C4 C3 C2 122.4(2) . . ?
C4 C3 H3A 118.8 . . ?
C2 C3 H3A 118.8 . . ?
C3 C4 C5 116.9(2) . . ?
C3 C4 C12 123.0(2) . . ?
C5 C4 C12 120.08(19) . . ?
C4 C5 C6 122.2(2) . . ?
C4 C5 H5A 118.9 . . ?
C6 C5 H5A 118.9 . . ?
C5 C6 C1 119.6(2) . . ?
C5 C6 C7 117.19(19) . . ?
C1 C6 C7 123.2(2) . . ?
N1 C7 C6 127.02(19) . . ?
N1 C7 H7A 116.5 . . ?
C6 C7 H7A 116.5 . . ?
N1 C8 C9 110.87(18) . . ?
N1 C8 H8A 109.5 . . ?
C9 C8 H8A 109.5 . . ?
N1 C8 H8B 109.5 . . ?
C9 C8 H8B 109.5 . . ?
H8A C8 H8B 108.1 . . ?
C10 C9 C8 113.7(2) . . ?
C10 C9 H9A 108.8 . . ?
C8 C9 H9A 108.8 . . ?
C10 C9 H9B 108.8 . . ?
C8 C9 H9B 108.8 . . ?
H9A C9 H9B 107.7 . . ?
N2 C10 C9 111.82(19) . . ?
N2 C10 H10A 109.3 . . ?
C9 C10 H10A 109.3 . . ?
N2 C10 H10B 109.3 . . ?
C9 C10 H10B 109.3 . . ?
H10A C10 H10B 107.9 . . ?
C15 C12 C14 108.8(2) . . ?
C15 C12 C13 109.0(2) . . ?
C14 C12 C13 108.5(2) . . ?
C15 C12 C4 109.9(2) . . ?
C14 C12 C4 111.46(19) . . ?
C13 C12 C4 109.1(2) . . ?
C12 C13 H13A 109.5 . . ?
C12 C13 H13B 109.5 . . ?
H13A C13 H13B 109.5 . . ?
C12 C13 H13C 109.5 . . ?
H13A C13 H13C 109.5 . . ?
H13B C13 H13C 109.5 . . ?
C12 C14 H14A 109.5 . . ?
C12 C14 H14B 109.5 . . ?
H14A C14 H14B 109.5 . . ?
C12 C14 H14C 109.5 . . ?
H14A C14 H14C 109.5 . . ?
H14B C14 H14C 109.5 . . ?
C12 C15 H15A 109.5 . . ?
C12 C15 H15B 109.5 . . ?
H15A C15 H15B 109.5 . . ?
C12 C15 H15C 109.5 . . ?
H15A C15 H15C 109.5 . . ?
H15B C15 H15C 109.5 . . ?
N2 C11 C2 128.0(2) . 2 ?
N2 C11 H11A 116.0 . . ?
C2 C11 H11A 116.0 2 . ?
O1D Cl1 O1A 110.56(19) . . ?
O1D Cl1 O1C 109.6(2) . . ?
O1A Cl1 O1C 107.37(15) . . ?
O1D Cl1 O1B 109.06(15) . . ?
O1A Cl1 O1B 110.99(14) . . ?
O1C Cl1 O1B 109.23(15) . . ?
N100 C100 C101 179.1(5) . . ?
C100 C101 H10C 109.5 . . ?
C100 C101 H10D 109.5 . . ?
H10C C101 H10D 109.5 . . ?
C100 C101 H10E 109.5 . . ?
H10C C101 H10E 109.5 . . ?
H10D C101 H10E 109.5 . . ?

loop_
_geom_bond_atom_site_label_1
_geom_bond_atom_site_label_2
_geom_bond_distance
_geom_bond_site_symmetry_2
_geom_bond_publ_flag
Ni1 N1 1.9220(18) . ?
Ni1 N2 1.9313(19) . ?
Ni1 S1 2.1578(6) 2 ?
Ni1 S1 2.1615(6) . ?
S1 C1 1.759(2) . ?
S1 Ni1 2.1579(6) 2 ?
N1 C7 1.279(3) . ?
N1 C8 1.480(3) . ?
N2 C11 1.278(3) . ?
N2 C10 1.490(3) . ?
C1 C2 1.397(3) . ?
C1 C6 1.399(3) . ?
C2 C3 1.394(3) . ?
C2 C11 1.466(3) 2 ?
C3 C4 1.392(3) . ?
C3 H3A 0.9500 . ?
C4 C5 1.394(3) . ?
C4 C12 1.536(3) . ?
C5 C6 1.396(3) . ?
C5 H5A 0.9500 . ?
C6 C7 1.468(3) . ?
C7 H7A 0.9500 . ?
C8 C9 1.514(3) . ?
C8 H8A 0.9900 . ?
C8 H8B 0.9900 . ?
C9 C10 1.509(3) . ?
C9 H9A 0.9900 . ?
C9 H9B 0.9900 . ?
C10 H10A 0.9900 . ?
C10 H10B 0.9900 . ?
C12 C15 1.522(4) . ?
C12 C14 1.525(3) . ?
C12 C13 1.532(4) . ?
C13 H13A 0.9800 . ?
C13 H13B 0.9800 . ?
C13 H13C 0.9800 . ?
C14 H14A 0.9800 . ?
C14 H14B 0.9800 . ?
C14 H14C 0.9800 . ?
C15 H15A 0.9800 . ?
C15 H15B 0.9800 . ?
C15 H15C 0.9800 . ?
C11 C2 1.466(3) 2 ?
C11 H11A 0.9500 . ?
Cl1 O1D 1.393(3) . ?
Cl1 O1A 1.409(2) . ?
Cl1 O1C 1.412(2) . ?
Cl1 O1B 1.4203(18) . ?
N100 C100 1.124(5) . ?
C100 C101 1.411(5) . ?
C101 H10C 0.9800 . ?
C101 H10D 0.9800 . ?
C101 H10E 0.9800 . ?

loop_
_geom_torsion_atom_site_label_1
_geom_torsion_atom_site_label_2
_geom_torsion_atom_site_label_3
_geom_torsion_atom_site_label_4
_geom_torsion
_geom_torsion_site_symmetry_1
_geom_torsion_site_symmetry_2
_geom_torsion_site_symmetry_3
_geom_torsion_site_symmetry_4
_geom_torsion_publ_flag
N1 Ni1 S1 C1 -49.43(9) . . . . ?
S1 Ni1 S1 C1 132.75(7) 2 . . . ?
N1 Ni1 S1 Ni1 -155.59(6) . . . 2 ?
S1 Ni1 S1 Ni1 26.59(3) 2 . . 2 ?
N2 Ni1 N1 C7 -146.8(2) . . . . ?
S1 Ni1 N1 C7 33.0(2) . . . . ?
N2 Ni1 N1 C8 38.19(17) . . . . ?
S1 Ni1 N1 C8 -142.00(16) . . . . ?
N1 Ni1 N2 C11 145.6(2) . . . . ?
S1 Ni1 N2 C11 -36.5(2) 2 . . . ?
N1 Ni1 N2 C10 -34.58(18) . . . . ?
S1 Ni1 N2 C10 143.30(16) 2 . . . ?
Ni1 S1 C1 C2 -41.2(2) 2 . . . ?
Ni1 S1 C1 C2 -139.80(17) . . . . ?
Ni1 S1 C1 C6 144.69(17) 2 . . . ?
Ni1 S1 C1 C6 46.08(19) . . . . ?
C6 C1 C2 C3 2.1(3) . . . . ?
S1 C1 C2 C3 -172.08(17) . . . . ?
C6 C1 C2 C11 179.4(2) . . . 2 ?
S1 C1 C2 C11 5.2(3) . . . 2 ?
C1 C2 C3 C4 -0.3(3) . . . . ?
C11 C2 C3 C4 -177.8(2) 2 . . . ?
C2 C3 C4 C5 -0.5(4) . . . . ?
C2 C3 C4 C12 -179.8(2) . . . . ?
C3 C4 C5 C6 -0.4(4) . . . . ?
C12 C4 C5 C6 178.9(2) . . . . ?
C4 C5 C6 C1 2.2(4) . . . . ?
C4 C5 C6 C7 -178.9(2) . . . . ?
C2 C1 C6 C5 -3.0(3) . . . . ?
S1 C1 C6 C5 171.24(17) . . . . ?
C2 C1 C6 C7 178.2(2) . . . . ?
S1 C1 C6 C7 -7.6(3) . . . . ?
C8 N1 C7 C6 179.2(2) . . . . ?
Ni1 N1 C7 C6 4.1(4) . . . . ?
C5 C6 C7 N1 155.5(2) . . . . ?
C1 C6 C7 N1 -25.7(4) . . . . ?
C7 N1 C8 C9 126.3(2) . . . . ?
Ni1 N1 C8 C9 -58.1(2) . . . . ?
N1 C8 C9 C10 70.7(3) . . . . ?
C11 N2 C10 C9 -130.0(2) . . . . ?
Ni1 N2 C10 C9 50.2(3) . . . . ?
C8 C9 C10 N2 -65.9(3) . . . . ?
C3 C4 C12 C15 -124.9(3) . . . . ?
C5 C4 C12 C15 55.8(3) . . . . ?
C3 C4 C12 C14 -4.3(3) . . . . ?
C5 C4 C12 C14 176.5(2) . . . . ?
C3 C4 C12 C13 115.6(3) . . . . ?
C5 C4 C12 C13 -63.7(3) . . . . ?
C10 N2 C11 C2 -176.2(2) . . . 2 ?
Ni1 N2 C11 C2 3.6(4) . . . 2 ?
